data_4038153
loop_
_publ_author_name
'Taimoory, S. Maryamdokht'
'Twum, Kwaku'
'Dashti, Mohadeseh'
'Pan, FangFang'
'Lahtinen, Manu'
'Rissanen, Kari'
'Puttreddy, Rakesh'
'Trant, John F.'
'Beyeh, Ngong Kodiah'

_publ_section_title
;
 Bringing a Molecular Plus One: Synergistic Binding Creates Guest-Mediated
 Three Component Complexes.
;
_journal_name_full 'The Journal of organic chemistry'
_journal_paper_doi 10.1021/acs.joc.0c00220
_journal_year 2020
_chemical_formula_moiety '2(C40 H48 O8), 2(C3 H3.5 N0.5), 2(C1.6 F2.4 O1.6), 3.4(C H4 O), O'
_chemical_formula_sum 'C92.6 H116.6 F4.8 N O23.6'
_chemical_formula_weight 1712.46
_space_group_crystal_system triclinic
_space_group_IT_number 2
_space_group_name_Hall '-P 1'
_space_group_name_H-M_alt 'P -1'
_atom_sites_solution_hydrogens mixed
_audit_creation_date 2019-07-06
_audit_creation_method
;
Olex2 1.2
(compiled May 18 2018 14:05:52 for OlexSys, GUI svn.r5506)
;
_cell_angle_alpha 64.281(9)
_cell_angle_beta 77.984(6)
_cell_angle_gamma 77.832(7)
_cell_formula_units_Z 1
_cell_length_a 12.4816(8)
_cell_length_b 13.6012(15)
_cell_length_c 14.6525(12)
_cell_measurement_reflns_used 5405
_cell_measurement_temperature 120.01(10)
_cell_measurement_theta_max 76.1970
_cell_measurement_theta_min 3.3440
_cell_volume 2171.4(4)
_computing_cell_refinement 'CrysAlisPro 1.171.39.43c (Rigaku OD, 2018)'
_computing_data_collection 'CrysAlisPro 1.171.39.43c (Rigaku OD, 2018)'
_computing_data_reduction 'CrysAlisPro 1.171.39.43c (Rigaku OD, 2018)'
_computing_molecular_graphics 'Olex2 (Dolomanov et al., 2009)'
_computing_publication_material 'Olex2 (Dolomanov et al., 2009)'
_computing_structure_refinement 'ShelXL (Sheldrick, 2015)'
_computing_structure_solution 'SHELXT 2014/4 (Sheldrick, 2014)'
_diffrn_ambient_environment N~2~
_diffrn_ambient_temperature 120.01(10)
_diffrn_detector 'CCD plate'
_diffrn_detector_area_resol_mean 5.1977
_diffrn_detector_type Atlas
_diffrn_measured_fraction_theta_full 0.990
_diffrn_measured_fraction_theta_max 0.948
_diffrn_measurement_details
;
List of Runs (angles in degrees, time in seconds):

  # Type    Start    End  Width  t~exp~   \w     \q     \k     \f   Frames
--------------------------------------------------------------------------
  1  \w    -96.00 -10.00   2.00    6.00    --  -41.78 125.00 150.00   43
  2  \w   -115.00 -25.00   2.00    6.00    --  -41.78 -37.00  90.00   45
  3  \w   -109.00 -17.00   2.00    6.00    --  -41.78 -37.00   0.00   46
  4  \w      1.00  83.00   2.00    6.00    --   41.78 -99.00 -30.00   41
  5  \w     32.00 150.00   2.00   30.00    --  112.00 -15.00   0.00   59
  6  \w     32.00 108.00   2.00   30.00    --  112.00 -94.00-150.00   38
  7  \w     36.00 144.00   2.00   30.00    --  112.00 -77.00  30.00   54
  8  \w     50.00  78.00   2.00   30.00    --  112.00-111.00 120.00   14
  9  \w     83.00 167.00   2.00   30.00    --  112.00  61.00-180.00   42
 10  \w     69.00 151.00   2.00   30.00    --  112.00 178.00  90.00   41
 11  \w     90.00 116.00   2.00   30.00    --  112.00-111.00 120.00   13
 12  \w     46.00 136.00   2.00   30.00    --  112.00 -45.00-150.00   45
 13  \w    102.00 140.00   2.00   30.00    --  112.00 -30.00 150.00   19
 14  \w     45.00  93.00   2.00   30.00    --  112.00 -30.00 150.00   24
;
_diffrn_measurement_device 'four-circle diffractometer'
_diffrn_measurement_device_type 'SuperNova, Dual, Cu at home/near, Atlas'
_diffrn_measurement_method '\w scans'
_diffrn_orient_matrix_type 'CrysAlisPro convention (1999,Acta A55,543-557)'
_diffrn_orient_matrix_UB_11 -0.0461631000
_diffrn_orient_matrix_UB_12 0.1167449000
_diffrn_orient_matrix_UB_13 -0.0061415000
_diffrn_orient_matrix_UB_21 0.0470532000
_diffrn_orient_matrix_UB_22 -0.0279019000
_diffrn_orient_matrix_UB_23 0.0989313000
_diffrn_orient_matrix_UB_31 0.1090065000
_diffrn_orient_matrix_UB_32 0.0412154000
_diffrn_orient_matrix_UB_33 -0.0635408000
_diffrn_radiation_monochromator mirror
_diffrn_radiation_probe x-ray
_diffrn_radiation_type CuK\a
_diffrn_radiation_wavelength 1.54184
_diffrn_reflns_av_R_equivalents 0.0245
_diffrn_reflns_av_unetI/netI 0.0419
_diffrn_reflns_Laue_measured_fraction_full 0.990
_diffrn_reflns_Laue_measured_fraction_max 0.948
_diffrn_reflns_limit_h_max 15
_diffrn_reflns_limit_h_min -13
_diffrn_reflns_limit_k_max 17
_diffrn_reflns_limit_k_min -15
_diffrn_reflns_limit_l_max 17
_diffrn_reflns_limit_l_min -18
_diffrn_reflns_number 13733
_diffrn_reflns_point_group_measured_fraction_full 0.990
_diffrn_reflns_point_group_measured_fraction_max 0.948
_diffrn_reflns_theta_full 66.750
_diffrn_reflns_theta_max 76.852
_diffrn_reflns_theta_min 3.378
_diffrn_source 'micro-focus sealed X-ray tube'
_diffrn_source_type 'SuperNova (Cu) X-ray Source'
_exptl_absorpt_coefficient_mu 0.835
_exptl_absorpt_correction_T_max 1.00000
_exptl_absorpt_correction_T_min 0.97394
_exptl_absorpt_correction_type gaussian
_exptl_absorpt_process_details
;
CrysAlisPro 1.171.39.43c (Rigaku Oxford Diffraction, 2018)
Empirical absorption correction using spherical harmonics,
 implemented in SCALE3 ABSPACK scaling algorithm.
;
_exptl_crystal_colour orange
_exptl_crystal_colour_primary orange
_exptl_crystal_density_diffrn 1.310
_exptl_crystal_description plate
_exptl_crystal_F_000 911
_exptl_crystal_size_max 0.181
_exptl_crystal_size_mid 0.124
_exptl_crystal_size_min 0.041
_refine_diff_density_max 0.930
_refine_diff_density_min -0.784
_refine_diff_density_rms 0.082
_refine_ls_extinction_method none
_refine_ls_goodness_of_fit_ref 1.032
_refine_ls_hydrogen_treatment constr
_refine_ls_matrix_type full
_refine_ls_number_parameters 670
_refine_ls_number_reflns 8693
_refine_ls_number_restraints 63
_refine_ls_restrained_S_all 1.048
_refine_ls_R_factor_all 0.0881
_refine_ls_R_factor_gt 0.0730
_refine_ls_shift/su_max 0.001
_refine_ls_shift/su_mean 0.000
_refine_ls_structure_factor_coef Fsqd
_refine_ls_weighting_details 'w=1/[\s^2^(Fo^2^)+(0.1350P)^2^+1.9050P] where P=(Fo^2^+2Fc^2^)/3'
_refine_ls_weighting_scheme calc
_refine_ls_wR_factor_gt 0.2094
_refine_ls_wR_factor_ref 0.2282
_reflns_Friedel_coverage 0.000
_reflns_number_gt 6949
_reflns_number_total 8693
_reflns_threshold_expression 'I > 2\s(I)'
_cod_data_source_file jo0c00220_si_002.cif
_cod_data_source_block ABC1
_cod_original_formula_sum 'C92.60 H116.60 F4.80 N O23.60'
_cod_database_code 4038153
_shelx_shelxl_version_number 2018/3
_chemical_oxdiff_formula 'C30 H30 N1 O9 F3'
_shelx_space_group_comment
;
The symmetry employed for this shelxl refinement is uniquely defined
by the following loop, which should always be used as a source of
symmetry information in preference to the above space-group names.
They are only intended as comments.
;
_reflns_odcompleteness_completeness 98.60
_reflns_odcompleteness_iscentric 1
_reflns_odcompleteness_theta 69.95
_olex2_refinement_description
;
1. Fixed Uiso
 At 1.2 times of:
  All C(H) groups, All C(H,H) groups, All N(H) groups
 At 1.5 times of:
  All C(H,H,H) groups, All O(H) groups
2. Restrained distances
 O9C-C47C
 1.45 with sigma of 0.02
 O12-C48
 1.45 with sigma of 0.02
 O11-C49
 1.45 with sigma of 0.02
 H2-O12_$1
 1.7 with sigma of 0.02
 F3-C47B \\sim F2-C47B \\sim F1B-C47B \\sim F3-C47 \\sim F2-C47 \\sim F1-C47
 with sigma of 0.01
 C47B-C46 \\sim C47-C46
 with sigma of 0.01
 O9B-C46 \\sim O10B-C46
 with sigma of 0.01
3. Uiso/Uaniso restraints and constraints
Uanis(N2) \\sim Ueq, Uanis(C47B) \\sim Ueq, Uanis(F1B) \\sim Ueq, Uanis(O12)
\\sim Ueq, Uanis(C48) \\sim Ueq: with sigma of 0.01 and sigma for terminal
atoms of 0.02
Uanis(C47C) \\sim Ueq, Uanis(O9C) \\sim Ueq: with sigma of 0.005 and sigma for
terminal atoms of 0.01
4. Others
 Fixed Sof: C41(0.5) H41(0.5) C42(0.5) H42(0.5) C44(0.5) H44(0.5) C45(0.5)
 H45(0.5) N2(0.5) H2A(0.5) C46(0.8) C47(0.5) C47B(0.3) F1(0.5) F1B(0.3) F2(0.8)
 F3(0.8) O9(0.5) O9B(0.3) O10(0.5) O10B(0.3) C47C(0.2) H47A(0.2) H47B(0.2)
 H47C(0.2) C48(0.5) H48A(0.5) H48B(0.5) H48C(0.5) O9C(0.2) H9C(0.2) O12(0.5)
 H12(0.5) O13(0.5)
5.a Riding coordinates:
 O12(H12)
5.b Ternary CH refined with riding coordinates:
 C8(H8), C18(H18), C28(H28), C38(H38)
5.c Secondary CH2 refined with riding coordinates:
 C9(H9A,H9B), C19(H19A,H19B), C29(H29A,H29B), C39(H39A,H39B)
5.d Aromatic/amide H refined with riding coordinates:
 C4(H4), C14(H14), C24(H24), C34(H34), C41(H41), C42(H42), C43(H43), C44(H44),
 C45(H45), N2(H2A)
5.e Idealised Me refined as rotating group:
 C7(H7A,H7B,H7C), C10(H10A,H10B,H10C), C17(H17A,H17B,H17C), C20(H20A,H20B,
 H20C), C27(H27A,H27B,H27C), C30(H30A,H30B,H30C), C37(H37A,H37B,H37C), C40(H40A,
 H40B,H40C), C47C(H47A,H47B,H47C), C48(H48A,H48B,H48C), C49(H49A,H49B,H49C)
5.f Idealised tetrahedral OH refined as rotating group:
 O1(H1), O2(H2), O3(H3), O4(H4A), O5(H5), O6(H6), O7(H7), O8(H8A), O9C(H9C),
 O11(H11)
;
_olex2_submission_special_instructions 'No special instructions were received'
_oxdiff_exptl_absorpt_empirical_details
;
Empirical correction (ABSPACK) includes:
- Absorption correction using spherical harmonics
- Frame scaling
;
_oxdiff_exptl_absorpt_empirical_full_max 1.178
_oxdiff_exptl_absorpt_empirical_full_min 0.843

loop_
_space_group_symop_operation_xyz
'x, y, z'
'-x, -y, -z'

loop_
_atom_site_label
_atom_site_type_symbol
_atom_site_fract_x
_atom_site_fract_y
_atom_site_fract_z
_atom_site_U_iso_or_equiv
_atom_site_adp_type
_atom_site_occupancy
_atom_site_site_symmetry_order
_atom_site_calc_flag
_atom_site_refinement_flags_posn
_atom_site_refinement_flags_adp
_atom_site_refinement_flags_occupancy
_atom_site_disorder_assembly
_atom_site_disorder_group
C1 C 0.01036(18) 0.6957(2) 0.50533(18) 0.0210(5) Uani 1 1 d . . . . .
C2 C 0.07238(18) 0.7829(2) 0.46790(17) 0.0215(5) Uani 1 1 d . . . . .
C3 C 0.11081(18) 0.81521(19) 0.53256(17) 0.0206(5) Uani 1 1 d . . . . .
C4 C 0.08762(18) 0.75480(19) 0.63714(17) 0.0207(4) Uani 1 1 d . . . . .
H4 H 0.114431 0.773635 0.681236 0.025 Uiso 1 1 calc R . . . .
C5 C 0.02579(18) 0.66697(19) 0.67908(17) 0.0198(4) Uani 1 1 d . . . . .
C6 C -0.01183(18) 0.63903(19) 0.61149(18) 0.0199(4) Uani 1 1 d . . . . .
C7 C -0.0325(2) 0.6659(2) 0.43310(19) 0.0260(5) Uani 1 1 d . . . . .
H7A H -0.059160 0.595913 0.470028 0.039 Uiso 1 1 calc GR . . . .
H7B H 0.026143 0.661594 0.380367 0.039 Uiso 1 1 calc GR . . . .
H7C H -0.091705 0.721237 0.402869 0.039 Uiso 1 1 calc GR . . . .
C8 C 0.17439(18) 0.9141(2) 0.48926(17) 0.0217(5) Uani 1 1 d . . . . .
H8 H 0.149708 0.963808 0.423061 0.026 Uiso 1 1 calc R . . . .
C9 C 0.14684(19) 0.9791(2) 0.55675(19) 0.0243(5) Uani 1 1 d . . . . .
H9A H 0.067238 0.997429 0.568699 0.029 Uiso 1 1 calc R . . . .
H9B H 0.172472 0.933013 0.622400 0.029 Uiso 1 1 calc R . . . .
C10 C 0.1997(2) 1.0848(2) 0.5083(2) 0.0329(6) Uani 1 1 d . . . . .
H10A H 0.173492 1.131319 0.443914 0.049 Uiso 1 1 calc GR . . . .
H10B H 0.278624 1.066958 0.497736 0.049 Uiso 1 1 calc GR . . . .
H10C H 0.180269 1.122538 0.552891 0.049 Uiso 1 1 calc GR . . . .
C11 C 0.4646(2) 0.8589(2) 0.35250(19) 0.0269(5) Uani 1 1 d . . . . .
C12 C 0.52742(19) 0.8181(2) 0.43359(19) 0.0253(5) Uani 1 1 d . . . . .
C13 C 0.47932(19) 0.81055(19) 0.53086(18) 0.0222(5) Uani 1 1 d . . . . .
C14 C 0.36490(19) 0.83946(19) 0.54579(17) 0.0214(5) Uani 1 1 d . . . . .
H14 H 0.331189 0.831236 0.611112 0.026 Uiso 1 1 calc R . . . .
C15 C 0.29886(18) 0.87974(19) 0.46855(17) 0.0207(5) Uani 1 1 d . . . . .
C16 C 0.35092(19) 0.8895(2) 0.37157(18) 0.0227(5) Uani 1 1 d . . . . .
C17 C 0.5188(2) 0.8678(3) 0.2478(2) 0.0454(8) Uani 1 1 d . . . . .
H17A H 0.479904 0.831560 0.223953 0.068 Uiso 1 1 calc GR . . . .
H17B H 0.594238 0.833446 0.251174 0.068 Uiso 1 1 calc GR . . . .
H17C H 0.516729 0.944048 0.201555 0.068 Uiso 1 1 calc GR . . . .
C18 C 0.54796(18) 0.7745(2) 0.61746(18) 0.0221(5) Uani 1 1 d . . . . .
H18 H 0.624385 0.784232 0.585449 0.026 Uiso 1 1 calc R . . . .
C19 C 0.5139(2) 0.8490(2) 0.67531(19) 0.0265(5) Uani 1 1 d . . . . .
H19A H 0.513553 0.925175 0.626615 0.032 Uiso 1 1 calc R . . . .
H19B H 0.439255 0.839724 0.710196 0.032 Uiso 1 1 calc R . . . .
C20 C 0.5907(2) 0.8244(3) 0.7535(2) 0.0355(6) Uani 1 1 d . . . . .
H20A H 0.665109 0.831876 0.719712 0.053 Uiso 1 1 calc GR . . . .
H20B H 0.587722 0.750629 0.804575 0.053 Uiso 1 1 calc GR . . . .
H20C H 0.567674 0.875414 0.785324 0.053 Uiso 1 1 calc GR . . . .
C21 C 0.63678(19) 0.4613(2) 0.73125(19) 0.0231(5) Uani 1 1 d . . . . .
C22 C 0.55238(19) 0.4273(2) 0.81290(18) 0.0225(5) Uani 1 1 d . . . . .
C23 C 0.46526(18) 0.5027(2) 0.83276(17) 0.0210(5) Uani 1 1 d . . . . .
C24 C 0.46505(18) 0.61336(19) 0.76663(17) 0.0205(4) Uani 1 1 d . . . . .
H24 H 0.406256 0.663891 0.776927 0.025 Uiso 1 1 calc R . . . .
C25 C 0.54845(18) 0.65225(19) 0.68580(17) 0.0208(5) Uani 1 1 d . . . . .
C26 C 0.63421(18) 0.5742(2) 0.67040(18) 0.0221(5) Uani 1 1 d . . . . .
C27 C 0.7291(2) 0.3786(2) 0.7110(2) 0.0328(6) Uani 1 1 d . . . . .
H27A H 0.757661 0.407067 0.639641 0.049 Uiso 1 1 calc GR . . . .
H27B H 0.701113 0.310856 0.729862 0.049 Uiso 1 1 calc GR . . . .
H27C H 0.787046 0.365365 0.750549 0.049 Uiso 1 1 calc GR . . . .
C28 C 0.37616(18) 0.46567(19) 0.92475(17) 0.0216(5) Uani 1 1 d . . . . .
H28 H 0.407876 0.395536 0.974914 0.026 Uiso 1 1 calc R . . . .
C29 C 0.34513(19) 0.5467(2) 0.97636(18) 0.0238(5) Uani 1 1 d . . . . .
H29A H 0.411874 0.559560 0.991119 0.029 Uiso 1 1 calc R . . . .
H29B H 0.310879 0.616498 0.929532 0.029 Uiso 1 1 calc R . . . .
C30 C 0.2665(2) 0.5045(3) 1.0748(2) 0.0329(6) Uani 1 1 d . . . . .
H30A H 0.199705 0.492817 1.060409 0.049 Uiso 1 1 calc GR . . . .
H30B H 0.249213 0.557772 1.104090 0.049 Uiso 1 1 calc GR . . . .
H30C H 0.300674 0.436291 1.122037 0.049 Uiso 1 1 calc GR . . . .
C31 C 0.1735(2) 0.3159(2) 0.88235(18) 0.0246(5) Uani 1 1 d . . . . .
C32 C 0.08860(19) 0.4032(2) 0.84750(18) 0.0237(5) Uani 1 1 d . . . . .
C33 C 0.09486(19) 0.50975(19) 0.83458(16) 0.0207(5) Uani 1 1 d . . . . .
C34 C 0.18978(19) 0.52743(19) 0.85799(17) 0.0206(4) Uani 1 1 d . . . . .
H34 H 0.196321 0.598537 0.847538 0.025 Uiso 1 1 calc R . . . .
C35 C 0.27566(19) 0.44315(19) 0.89649(16) 0.0207(5) Uani 1 1 d . . . . .
C36 C 0.26550(19) 0.3375(2) 0.90803(17) 0.0231(5) Uani 1 1 d . . . . .
C37 C 0.1692(2) 0.2039(2) 0.8874(2) 0.0348(6) Uani 1 1 d . . . . .
H37A H 0.243016 0.167693 0.879074 0.052 Uiso 1 1 calc GR . . . .
H37B H 0.130511 0.211851 0.833880 0.052 Uiso 1 1 calc GR . . . .
H37C H 0.131141 0.160835 0.952464 0.052 Uiso 1 1 calc GR . . . .
C38 C 0.00196(18) 0.6041(2) 0.79479(17) 0.0210(5) Uani 1 1 d . . . . .
H38 H -0.064819 0.570393 0.807886 0.025 Uiso 1 1 calc R . . . .
C39 C -0.0230(2) 0.6779(2) 0.85405(18) 0.0247(5) Uani 1 1 d . . . . .
H39A H -0.035622 0.632038 0.926621 0.030 Uiso 1 1 calc R . . . .
H39B H 0.041159 0.713840 0.841775 0.030 Uiso 1 1 calc R . . . .
C40 C -0.1234(2) 0.7658(2) 0.8244(2) 0.0325(6) Uani 1 1 d . . . . .
H40A H -0.109813 0.814363 0.753540 0.049 Uiso 1 1 calc GR . . . .
H40B H -0.136260 0.807334 0.865423 0.049 Uiso 1 1 calc GR . . . .
H40C H -0.187180 0.731062 0.835617 0.049 Uiso 1 1 calc GR . . . .
O1 O -0.07525(14) 0.55415(14) 0.64597(13) 0.0239(4) Uani 1 1 d . . . . .
H1 H -0.057065 0.506229 0.700292 0.036 Uiso 1 1 calc GR . . . .
O2 O 0.09487(16) 0.84092(17) 0.36435(13) 0.0325(4) Uani 1 1 d . . . . .
H2 H 0.069442 0.813806 0.334636 0.049 Uiso 1 1 calc DGR . . . .
O3 O 0.28837(14) 0.92782(16) 0.29239(13) 0.0285(4) Uani 1 1 d . . . . .
H3 H 0.232381 0.897775 0.312313 0.043 Uiso 1 1 calc GR . . . .
O4 O 0.63838(15) 0.78663(19) 0.41157(15) 0.0354(5) Uani 1 1 d . . . . .
H4A H 0.664168 0.746078 0.464792 0.053 Uiso 1 1 calc GR . . . .
O5 O 0.71595(14) 0.61140(16) 0.58872(13) 0.0280(4) Uani 1 1 d . . . . .
H5 H 0.776728 0.588275 0.608742 0.042 Uiso 1 1 calc GR . . . .
O6 O 0.55599(14) 0.31645(14) 0.87501(15) 0.0289(4) Uani 1 1 d . . . . .
H6 H 0.493160 0.302448 0.901141 0.043 Uiso 1 1 calc GR . . . .
O7 O 0.35031(14) 0.25295(15) 0.94250(14) 0.0296(4) Uani 1 1 d . . . . .
H7 H 0.324740 0.198935 0.988151 0.044 Uiso 1 1 calc GR . . . .
O8 O -0.00378(15) 0.38685(15) 0.82003(15) 0.0312(4) Uani 1 1 d . . . . .
H8A H -0.029010 0.332763 0.865891 0.047 Uiso 1 1 calc GR . . . .
C41 C 0.4197(8) 0.5855(6) 0.4640(6) 0.059(2) Uani 0.5 1 d . . P A -1
H41 H 0.424680 0.645176 0.400833 0.071 Uiso 0.5 1 calc R . P A -1
C42 C 0.3223(7) 0.5851(6) 0.5447(8) 0.065(3) Uani 0.5 1 d . . P A -1
H42 H 0.264139 0.642643 0.533612 0.078 Uiso 0.5 1 calc R . P A -1
C43 C 0.3260(3) 0.4880(4) 0.6416(3) 0.0633(12) Uani 1 1 d . . . A -1
H43 H 0.272254 0.482040 0.697513 0.076 Uiso 1 1 calc R . . A -1
C44 C 0.4082(8) 0.4107(7) 0.6453(6) 0.060(2) Uani 0.5 1 d . . P A -1
H44 H 0.408735 0.347008 0.705488 0.072 Uiso 0.5 1 calc R . P A -1
C45 C 0.4915(7) 0.4134(6) 0.5718(7) 0.057(2) Uani 0.5 1 d . . P A -1
H45 H 0.546752 0.353347 0.581895 0.069 Uiso 0.5 1 calc R . P A -1
N2 N 0.4960(15) 0.5013(16) 0.4841(8) 0.047(2) Uani 0.5 1 d . U P A -1
H2A H 0.552223 0.502525 0.438537 0.056 Uiso 0.5 1 calc R . P A -1
C46 C 0.1885(4) 0.7937(4) 0.9975(4) 0.0561(12) Uani 0.8 1 d D . P . .
C47 C 0.2565(5) 0.8507(5) 0.8942(5) 0.0453(15) Uani 0.5 1 d D . P B 1
C47B C 0.1715(8) 0.8719(7) 0.8847(7) 0.077(4) Uani 0.3 1 d D U P B 2
F1 F 0.3625(4) 0.8264(4) 0.8974(3) 0.0597(11) Uani 0.5 1 d D . P B 1
F1B F 0.0642(11) 0.8921(16) 0.8743(16) 0.150(6) Uani 0.3 1 d D U P B 2
F2 F 0.2297(4) 0.8245(4) 0.8235(3) 0.0887(11) Uani 0.8 1 d D . P . .
F3 F 0.2266(5) 0.9584(4) 0.8587(4) 0.1218(18) Uani 0.8 1 d D . P . .
O9 O 0.2339(5) 0.7709(5) 1.0754(4) 0.0594(14) Uani 0.5 1 d . . P B 1
O9B O 0.2870(6) 0.7850(8) 0.9987(6) 0.0499(19) Uani 0.3 1 d D . P B 2
O10 O 0.1004(4) 0.7694(5) 1.0003(4) 0.0578(14) Uani 0.5 1 d . . P B 1
O10B O 0.1025(9) 0.7913(9) 1.0602(7) 0.041(2) Uani 0.3 1 d D . P B 2
C47C C 0.0684(19) 0.8811(18) 1.1316(19) 0.067(5) Uani 0.2 1 d D U P C 3
H47A H 0.064358 0.953109 1.076721 0.100 Uiso 0.2 1 calc GR . P C 3
H47B H 0.132589 0.867588 1.163965 0.100 Uiso 0.2 1 calc GR . P C 3
H47C H 0.003278 0.876757 1.180692 0.100 Uiso 0.2 1 calc GR . P C 3
C48 C 0.0355(9) 0.9546(8) 1.1474(6) 0.070(2) Uani 0.5 1 d D U P D 1
H48A H 0.023472 0.969920 1.079572 0.105 Uiso 0.5 1 calc GR . P D 1
H48B H 0.097458 0.988322 1.143601 0.105 Uiso 0.5 1 calc GR . P D 1
H48C H -0.029288 0.983724 1.180938 0.105 Uiso 0.5 1 calc GR . P D 1
O9C O 0.0757(10) 0.8004(11) 1.0921(11) 0.032(3) Uani 0.2 1 d D U P C 3
H9C H 0.112131 0.743237 1.126653 0.048 Uiso 0.2 1 calc GR . P C 3
O12 O 0.0563(5) 0.8452(5) 1.2005(3) 0.0581(15) Uani 0.5 1 d D U P D 1
H12 H 0.099514 0.816516 1.165686 0.087 Uiso 0.5 1 d R . P D 1
C49 C 0.3556(6) 0.9714(4) 0.0423(3) 0.0807(17) Uani 1 1 d D . . . .
H49A H 0.318530 1.000561 -0.017187 0.121 Uiso 1 1 calc GR . . . .
H49B H 0.330001 0.903195 0.090270 0.121 Uiso 1 1 calc GR . . . .
H49C H 0.433896 0.958568 0.022825 0.121 Uiso 1 1 calc GR . . . .
O11 O 0.3336(2) 1.0447(2) 0.08616(18) 0.0531(6) Uani 1 1 d D . . . .
H11 H 0.307170 1.014465 0.146124 0.080 Uiso 1 1 calc GR . . . .
O13 O 0.2424(6) 0.4633(8) 0.6152(6) 0.098(3) Uani 0.5 1 d . . P E 2

loop_
_atom_site_aniso_label
_atom_site_aniso_U_11
_atom_site_aniso_U_22
_atom_site_aniso_U_33
_atom_site_aniso_U_23
_atom_site_aniso_U_13
_atom_site_aniso_U_12
C1 0.0144(10) 0.0263(11) 0.0209(11) -0.0100(9) -0.0045(8) 0.0029(8)
C2 0.0160(10) 0.0275(11) 0.0161(10) -0.0060(9) -0.0029(8) 0.0016(8)
C3 0.0131(10) 0.0245(11) 0.0200(10) -0.0062(9) -0.0052(8) 0.0022(8)
C4 0.0139(10) 0.0260(11) 0.0198(10) -0.0074(9) -0.0050(8) 0.0011(8)
C5 0.0131(10) 0.0240(11) 0.0179(10) -0.0059(9) -0.0035(8) 0.0017(8)
C6 0.0116(9) 0.0227(10) 0.0219(11) -0.0069(9) -0.0039(8) 0.0018(8)
C7 0.0229(11) 0.0340(13) 0.0219(11) -0.0122(10) -0.0035(9) -0.0031(9)
C8 0.0142(10) 0.0267(11) 0.0179(10) -0.0034(9) -0.0047(8) 0.0000(8)
C9 0.0165(10) 0.0261(11) 0.0257(11) -0.0074(9) -0.0041(9) 0.0010(9)
C10 0.0243(12) 0.0295(13) 0.0407(15) -0.0123(11) -0.0010(11) -0.0029(10)
C11 0.0191(11) 0.0365(13) 0.0207(11) -0.0100(10) -0.0021(9) 0.0007(10)
C12 0.0139(10) 0.0325(12) 0.0248(12) -0.0096(10) -0.0027(9) 0.0019(9)
C13 0.0175(11) 0.0239(11) 0.0197(11) -0.0038(9) -0.0044(8) -0.0010(8)
C14 0.0157(10) 0.0258(11) 0.0165(10) -0.0034(9) -0.0020(8) -0.0021(8)
C15 0.0154(10) 0.0222(10) 0.0187(10) -0.0034(8) -0.0027(8) -0.0011(8)
C16 0.0184(11) 0.0262(11) 0.0184(10) -0.0044(9) -0.0055(9) -0.0001(9)
C17 0.0230(13) 0.083(2) 0.0267(14) -0.0251(15) -0.0016(11) 0.0055(14)
C18 0.0131(10) 0.0266(11) 0.0205(10) -0.0038(9) -0.0042(8) -0.0012(8)
C19 0.0230(11) 0.0275(12) 0.0271(12) -0.0075(10) -0.0092(9) -0.0021(9)
C20 0.0340(14) 0.0386(14) 0.0354(14) -0.0125(12) -0.0167(12) -0.0018(11)
C21 0.0152(10) 0.0285(12) 0.0259(11) -0.0125(10) -0.0061(9) 0.0031(9)
C22 0.0177(11) 0.0234(11) 0.0240(11) -0.0072(9) -0.0062(9) 0.0000(8)
C23 0.0140(10) 0.0272(11) 0.0197(10) -0.0076(9) -0.0055(8) 0.0005(8)
C24 0.0133(10) 0.0256(11) 0.0196(10) -0.0076(9) -0.0042(8) 0.0021(8)
C25 0.0153(10) 0.0255(11) 0.0195(10) -0.0067(9) -0.0067(8) 0.0003(8)
C26 0.0134(10) 0.0313(12) 0.0199(10) -0.0095(9) -0.0037(8) -0.0001(9)
C27 0.0216(12) 0.0337(13) 0.0404(15) -0.0171(12) -0.0004(10) 0.0025(10)
C28 0.0150(10) 0.0251(11) 0.0187(10) -0.0035(9) -0.0049(8) -0.0003(8)
C29 0.0160(10) 0.0319(12) 0.0209(11) -0.0082(9) -0.0053(9) -0.0004(9)
C30 0.0258(13) 0.0462(15) 0.0228(12) -0.0117(11) -0.0008(10) -0.0046(11)
C31 0.0214(11) 0.0238(11) 0.0224(11) -0.0025(9) -0.0054(9) -0.0032(9)
C32 0.0178(11) 0.0279(12) 0.0210(11) -0.0034(9) -0.0061(9) -0.0053(9)
C33 0.0176(10) 0.0251(11) 0.0140(9) -0.0033(8) -0.0025(8) -0.0020(9)
C34 0.0165(10) 0.0240(11) 0.0162(10) -0.0040(8) -0.0016(8) -0.0024(8)
C35 0.0172(10) 0.0246(11) 0.0147(10) -0.0027(8) -0.0029(8) -0.0024(8)
C36 0.0175(11) 0.0256(11) 0.0186(10) -0.0019(9) -0.0049(8) -0.0002(9)
C37 0.0297(13) 0.0267(12) 0.0463(16) -0.0091(11) -0.0169(12) -0.0013(10)
C38 0.0140(10) 0.0280(11) 0.0164(10) -0.0051(9) -0.0026(8) -0.0015(8)
C39 0.0191(11) 0.0316(12) 0.0183(10) -0.0071(9) -0.0019(8) -0.0003(9)
C40 0.0241(12) 0.0358(14) 0.0330(13) -0.0137(11) -0.0040(10) 0.0049(10)
O1 0.0202(8) 0.0246(8) 0.0226(8) -0.0042(7) -0.0058(6) -0.0032(6)
O2 0.0301(10) 0.0431(11) 0.0175(8) -0.0057(8) -0.0023(7) -0.0070(8)
O3 0.0195(8) 0.0415(10) 0.0175(8) -0.0050(7) -0.0057(6) -0.0023(7)
O4 0.0158(8) 0.0556(13) 0.0269(9) -0.0149(9) -0.0033(7) 0.0074(8)
O5 0.0137(8) 0.0361(10) 0.0243(8) -0.0059(7) -0.0016(6) 0.0014(7)
O6 0.0184(8) 0.0238(8) 0.0346(10) -0.0051(7) -0.0016(7) 0.0003(6)
O7 0.0182(8) 0.0265(9) 0.0312(9) 0.0005(7) -0.0080(7) 0.0008(7)
O8 0.0231(9) 0.0274(9) 0.0393(10) -0.0045(8) -0.0165(8) -0.0041(7)
C41 0.083(6) 0.046(4) 0.040(4) 0.003(3) -0.020(4) -0.028(4)
C42 0.076(5) 0.039(4) 0.105(7) -0.049(4) -0.063(5) 0.037(4)
C43 0.050(2) 0.110(4) 0.059(2) -0.060(3) 0.0106(18) -0.030(2)
C44 0.077(6) 0.049(4) 0.044(4) -0.003(3) -0.021(4) -0.012(4)
C45 0.052(5) 0.042(4) 0.082(6) -0.024(4) -0.027(4) 0.002(3)
N2 0.037(3) 0.065(3) 0.042(7) -0.025(6) -0.003(5) -0.010(2)
C46 0.058(3) 0.056(3) 0.056(3) -0.023(2) -0.016(2) -0.002(2)
C47 0.048(4) 0.048(4) 0.035(3) -0.016(3) -0.007(3) 0.004(3)
C47B 0.062(7) 0.065(7) 0.085(8) -0.016(6) -0.003(6) -0.006(6)
F1 0.058(3) 0.077(3) 0.040(2) -0.020(2) 0.0058(19) -0.021(2)
F1B 0.119(10) 0.170(13) 0.199(14) -0.103(11) -0.070(10) 0.012(9)
F2 0.097(3) 0.100(3) 0.061(2) -0.026(2) -0.0151(19) -0.009(2)
F3 0.148(5) 0.069(2) 0.117(4) -0.016(2) 0.008(3) -0.025(3)
O9 0.045(3) 0.077(4) 0.047(3) -0.018(3) -0.012(2) 0.000(3)
O9B 0.042(4) 0.064(5) 0.041(4) -0.022(4) 0.002(3) -0.009(4)
O10 0.035(3) 0.075(4) 0.048(3) -0.012(3) -0.002(2) -0.009(2)
O10B 0.050(7) 0.048(5) 0.025(5) -0.019(4) 0.016(4) -0.016(4)
C47C 0.060(9) 0.070(9) 0.069(10) -0.012(7) -0.022(7) -0.027(7)
C48 0.087(6) 0.081(6) 0.047(4) -0.018(4) -0.036(4) -0.015(5)
O9C 0.017(5) 0.032(5) 0.033(7) -0.005(5) 0.009(5) -0.005(4)
O12 0.068(3) 0.087(4) 0.020(2) -0.011(2) -0.001(2) -0.043(3)
C49 0.142(5) 0.049(2) 0.051(2) -0.0168(18) -0.051(3) 0.016(3)
O11 0.0628(16) 0.0560(14) 0.0326(11) -0.0172(11) 0.0080(11) -0.0079(12)
O13 0.070(4) 0.148(8) 0.072(4) -0.061(5) -0.013(3) 0.031(5)

loop_
_atom_type_symbol
_atom_type_description
_atom_type_scat_dispersion_real
_atom_type_scat_dispersion_imag
_atom_type_scat_source
C C 0.0181 0.0091 'International Tables Vol C Tables 4.2.6.8 and 6.1.1.4'
H H 0.0000 0.0000 'International Tables Vol C Tables 4.2.6.8 and 6.1.1.4'
F F 0.0727 0.0534 'International Tables Vol C Tables 4.2.6.8 and 6.1.1.4'
N N 0.0311 0.0180 'International Tables Vol C Tables 4.2.6.8 and 6.1.1.4'
O O 0.0492 0.0322 'International Tables Vol C Tables 4.2.6.8 and 6.1.1.4'

loop_
_exptl_crystal_face_index_h
_exptl_crystal_face_index_k
_exptl_crystal_face_index_l
_exptl_crystal_face_perp_dist
-8 -2 1 0.0628
7 -1 5 0.0654
-1 3 -7 0.0286
-1 -8 -7 0.0066
-2 6 7 0.0440
5 -3 -6 0.0663
0 -7 2 0.0770
1 7 9 0.0235

loop_
_geom_angle_atom_site_label_1
_geom_angle_atom_site_label_2
_geom_angle_atom_site_label_3
_geom_angle
_geom_angle_site_symmetry_1
_geom_angle_site_symmetry_3
_geom_angle_publ_flag
C2 C1 C6 117.7(2) . . ?
C2 C1 C7 120.6(2) . . ?
C6 C1 C7 121.7(2) . . ?
C1 C2 C3 122.3(2) . . ?
O2 C2 C1 119.3(2) . . ?
O2 C2 C3 118.4(2) . . ?
C2 C3 C8 121.0(2) . . ?
C4 C3 C2 117.3(2) . . ?
C4 C3 C8 121.6(2) . . ?
C3 C4 H4 118.5 . . ?
C3 C4 C5 123.0(2) . . ?
C5 C4 H4 118.5 . . ?
C4 C5 C38 120.7(2) . . ?
C6 C5 C4 117.5(2) . . ?
C6 C5 C38 121.8(2) . . ?
C5 C6 C1 122.2(2) . . ?
O1 C6 C1 116.2(2) . . ?
O1 C6 C5 121.6(2) . . ?
C1 C7 H7A 109.5 . . ?
C1 C7 H7B 109.5 . . ?
C1 C7 H7C 109.5 . . ?
H7A C7 H7B 109.5 . . ?
H7A C7 H7C 109.5 . . ?
H7B C7 H7C 109.5 . . ?
C3 C8 H8 106.9 . . ?
C3 C8 C9 112.00(19) . . ?
C3 C8 C15 111.44(19) . . ?
C9 C8 H8 106.9 . . ?
C15 C8 H8 106.9 . . ?
C15 C8 C9 112.43(19) . . ?
C8 C9 H9A 109.1 . . ?
C8 C9 H9B 109.1 . . ?
H9A C9 H9B 107.9 . . ?
C10 C9 C8 112.4(2) . . ?
C10 C9 H9A 109.1 . . ?
C10 C9 H9B 109.1 . . ?
C9 C10 H10A 109.5 . . ?
C9 C10 H10B 109.5 . . ?
C9 C10 H10C 109.5 . . ?
H10A C10 H10B 109.5 . . ?
H10A C10 H10C 109.5 . . ?
H10B C10 H10C 109.5 . . ?
C12 C11 C17 120.5(2) . . ?
C16 C11 C12 118.5(2) . . ?
C16 C11 C17 121.0(2) . . ?
C13 C12 C11 121.5(2) . . ?
O4 C12 C11 116.3(2) . . ?
O4 C12 C13 122.2(2) . . ?
C12 C13 C14 117.3(2) . . ?
C12 C13 C18 121.9(2) . . ?
C14 C13 C18 120.8(2) . . ?
C13 C14 H14 118.2 . . ?
C15 C14 C13 123.6(2) . . ?
C15 C14 H14 118.2 . . ?
C14 C15 C8 120.9(2) . . ?
C14 C15 C16 117.2(2) . . ?
C16 C15 C8 121.9(2) . . ?
C15 C16 C11 121.9(2) . . ?
O3 C16 C11 118.7(2) . . ?
O3 C16 C15 119.4(2) . . ?
C11 C17 H17A 109.5 . . ?
C11 C17 H17B 109.5 . . ?
C11 C17 H17C 109.5 . . ?
H17A C17 H17B 109.5 . . ?
H17A C17 H17C 109.5 . . ?
H17B C17 H17C 109.5 . . ?
C13 C18 H18 106.5 . . ?
C13 C18 C19 111.62(19) . . ?
C13 C18 C25 111.3(2) . . ?
C19 C18 H18 106.5 . . ?
C25 C18 H18 106.5 . . ?
C25 C18 C19 113.98(19) . . ?
C18 C19 H19A 109.0 . . ?
C18 C19 H19B 109.0 . . ?
H19A C19 H19B 107.8 . . ?
C20 C19 C18 112.9(2) . . ?
C20 C19 H19A 109.0 . . ?
C20 C19 H19B 109.0 . . ?
C19 C20 H20A 109.5 . . ?
C19 C20 H20B 109.5 . . ?
C19 C20 H20C 109.5 . . ?
H20A C20 H20B 109.5 . . ?
H20A C20 H20C 109.5 . . ?
H20B C20 H20C 109.5 . . ?
C22 C21 C26 118.0(2) . . ?
C22 C21 C27 120.9(2) . . ?
C26 C21 C27 121.2(2) . . ?
C21 C22 C23 121.9(2) . . ?
O6 C22 C21 118.3(2) . . ?
O6 C22 C23 119.8(2) . . ?
C22 C23 C28 121.6(2) . . ?
C24 C23 C22 117.3(2) . . ?
C24 C23 C28 121.1(2) . . ?
C23 C24 H24 118.3 . . ?
C23 C24 C25 123.3(2) . . ?
C25 C24 H24 118.3 . . ?
C24 C25 C18 121.9(2) . . ?
C24 C25 C26 117.1(2) . . ?
C26 C25 C18 120.9(2) . . ?
C25 C26 C21 122.4(2) . . ?
O5 C26 C21 119.9(2) . . ?
O5 C26 C25 117.7(2) . . ?
C21 C27 H27A 109.5 . . ?
C21 C27 H27B 109.5 . . ?
C21 C27 H27C 109.5 . . ?
H27A C27 H27B 109.5 . . ?
H27A C27 H27C 109.5 . . ?
H27B C27 H27C 109.5 . . ?
C23 C28 H28 106.9 . . ?
C23 C28 C29 111.9(2) . . ?
C29 C28 H28 106.9 . . ?
C35 C28 C23 111.45(19) . . ?
C35 C28 H28 106.9 . . ?
C35 C28 C29 112.44(19) . . ?
C28 C29 H29A 109.1 . . ?
C28 C29 H29B 109.1 . . ?
H29A C29 H29B 107.9 . . ?
C30 C29 C28 112.4(2) . . ?
C30 C29 H29A 109.1 . . ?
C30 C29 H29B 109.1 . . ?
C29 C30 H30A 109.5 . . ?
C29 C30 H30B 109.5 . . ?
C29 C30 H30C 109.5 . . ?
H30A C30 H30B 109.5 . . ?
H30A C30 H30C 109.5 . . ?
H30B C30 H30C 109.5 . . ?
C32 C31 C37 121.3(2) . . ?
C36 C31 C32 117.8(2) . . ?
C36 C31 C37 120.8(2) . . ?
C33 C32 C31 122.3(2) . . ?
O8 C32 C31 120.3(2) . . ?
O8 C32 C33 117.4(2) . . ?
C32 C33 C38 121.4(2) . . ?
C34 C33 C32 117.5(2) . . ?
C34 C33 C38 121.1(2) . . ?
C33 C34 H34 118.5 . . ?
C33 C34 C35 123.0(2) . . ?
C35 C34 H34 118.5 . . ?
C34 C35 C28 121.1(2) . . ?
C34 C35 C36 117.3(2) . . ?
C36 C35 C28 121.6(2) . . ?
C31 C36 C35 122.0(2) . . ?
O7 C36 C31 119.0(2) . . ?
O7 C36 C35 119.0(2) . . ?
C31 C37 H37A 109.5 . . ?
C31 C37 H37B 109.5 . . ?
C31 C37 H37C 109.5 . . ?
H37A C37 H37B 109.5 . . ?
H37A C37 H37C 109.5 . . ?
H37B C37 H37C 109.5 . . ?
C5 C38 C33 110.69(18) . . ?
C5 C38 H38 106.7 . . ?
C5 C38 C39 113.9(2) . . ?
C33 C38 H38 106.7 . . ?
C33 C38 C39 111.75(19) . . ?
C39 C38 H38 106.7 . . ?
C38 C39 H39A 108.9 . . ?
C38 C39 H39B 108.9 . . ?
H39A C39 H39B 107.7 . . ?
C40 C39 C38 113.4(2) . . ?
C40 C39 H39A 108.9 . . ?
C40 C39 H39B 108.9 . . ?
C39 C40 H40A 109.5 . . ?
C39 C40 H40B 109.5 . . ?
C39 C40 H40C 109.5 . . ?
H40A C40 H40B 109.5 . . ?
H40A C40 H40C 109.5 . . ?
H40B C40 H40C 109.5 . . ?
C6 O1 H1 109.5 . . ?
C2 O2 H2 109.5 . . ?
C16 O3 H3 109.5 . . ?
C12 O4 H4A 109.5 . . ?
C26 O5 H5 109.5 . . ?
C22 O6 H6 109.5 . . ?
C36 O7 H7 109.5 . . ?
C32 O8 H8A 109.5 . . ?
C42 C41 H41 120.6 . . ?
N2 C41 H41 120.6 . . ?
N2 C41 C42 118.8(9) . . ?
C41 C42 H42 122.4 . . ?
C43 C42 C41 115.2(5) . . ?
C43 C42 H42 122.4 . . ?
C42 C43 H43 121.8 . . ?
C44 C43 C42 116.4(6) . . ?
C44 C43 H43 121.8 . . ?
C43 C44 H44 116.8 . . ?
C43 C44 C45 126.4(7) . . ?
C45 C44 H44 116.8 . . ?
C44 C45 H45 120.0 . . ?
N2 C45 C44 120.1(11) . . ?
N2 C45 H45 120.0 . . ?
C41 N2 C45 122.9(14) . . ?
C41 N2 H2A 118.5 . . ?
C45 N2 H2A 118.5 . . ?
O9 C46 C47 115.6(5) . . ?
O9B C46 C47B 104.2(6) . . ?
O9B C46 O10B 136.1(8) . . ?
O10 C46 C47 119.6(5) . . ?
O10 C46 O9 124.7(6) . . ?
O10B C46 C47B 113.8(7) . . ?
F1 C47 C46 113.1(5) . . ?
F1 C47 F2 109.8(5) . . ?
F1 C47 F3 110.9(6) . . ?
F2 C47 C46 109.7(5) . . ?
F3 C47 C46 110.1(5) . . ?
F3 C47 F2 102.7(5) . . ?
F1B C47B C46 110.1(11) . . ?
F1B C47B F3 118.7(11) . . ?
F2 C47B C46 108.8(6) . . ?
F2 C47B F1B 110.5(11) . . ?
F2 C47B F3 101.7(7) . . ?
F3 C47B C46 106.4(6) . . ?
H47A C47C H47B 109.5 . . ?
H47A C47C H47C 109.5 . . ?
H47B C47C H47C 109.5 . . ?
O9C C47C H47A 109.5 . . ?
O9C C47C H47B 109.5 . . ?
O9C C47C H47C 109.5 . . ?
H48A C48 H48B 109.5 . . ?
H48A C48 H48C 109.5 . . ?
H48B C48 H48C 109.5 . . ?
O12 C48 H48A 109.5 . . ?
O12 C48 H48B 109.5 . . ?
O12 C48 H48C 109.5 . . ?
C47C O9C H9C 109.5 . . ?
C48 O12 H12 110.8 . . ?
H49A C49 H49B 109.5 . . ?
H49A C49 H49C 109.5 . . ?
H49B C49 H49C 109.5 . . ?
O11 C49 H49A 109.5 . . ?
O11 C49 H49B 109.5 . . ?
O11 C49 H49C 109.5 . . ?
C49 O11 H11 109.5 . . ?

loop_
_geom_bond_atom_site_label_1
_geom_bond_atom_site_label_2
_geom_bond_distance
_geom_bond_site_symmetry_2
_geom_bond_publ_flag
C1 C2 1.398(4) . ?
C1 C6 1.400(3) . ?
C1 C7 1.506(3) . ?
C2 C3 1.400(3) . ?
C2 O2 1.371(3) . ?
C3 C4 1.389(3) . ?
C3 C8 1.530(3) . ?
C4 H4 0.9300 . ?
C4 C5 1.398(3) . ?
C5 C6 1.393(3) . ?
C5 C38 1.527(3) . ?
C6 O1 1.388(3) . ?
C7 H7A 0.9600 . ?
C7 H7B 0.9600 . ?
C7 H7C 0.9600 . ?
C8 H8 0.9800 . ?
C8 C9 1.539(3) . ?
C8 C15 1.531(3) . ?
C9 H9A 0.9700 . ?
C9 H9B 0.9700 . ?
C9 C10 1.524(4) . ?
C10 H10A 0.9600 . ?
C10 H10B 0.9600 . ?
C10 H10C 0.9600 . ?
C11 C12 1.402(3) . ?
C11 C16 1.397(3) . ?
C11 C17 1.505(4) . ?
C12 C13 1.395(3) . ?
C12 O4 1.375(3) . ?
C13 C14 1.396(3) . ?
C13 C18 1.523(3) . ?
C14 H14 0.9300 . ?
C14 C15 1.386(3) . ?
C15 C16 1.395(3) . ?
C16 O3 1.381(3) . ?
C17 H17A 0.9600 . ?
C17 H17B 0.9600 . ?
C17 H17C 0.9600 . ?
C18 H18 0.9800 . ?
C18 C19 1.529(4) . ?
C18 C25 1.524(3) . ?
C19 H19A 0.9700 . ?
C19 H19B 0.9700 . ?
C19 C20 1.528(3) . ?
C20 H20A 0.9600 . ?
C20 H20B 0.9600 . ?
C20 H20C 0.9600 . ?
C21 C22 1.398(3) . ?
C21 C26 1.398(4) . ?
C21 C27 1.510(3) . ?
C22 C23 1.405(3) . ?
C22 O6 1.379(3) . ?
C23 C24 1.392(3) . ?
C23 C28 1.527(3) . ?
C24 H24 0.9300 . ?
C24 C25 1.393(3) . ?
C25 C26 1.397(3) . ?
C26 O5 1.383(3) . ?
C27 H27A 0.9600 . ?
C27 H27B 0.9600 . ?
C27 H27C 0.9600 . ?
C28 H28 0.9800 . ?
C28 C29 1.535(3) . ?
C28 C35 1.525(3) . ?
C29 H29A 0.9700 . ?
C29 H29B 0.9700 . ?
C29 C30 1.517(3) . ?
C30 H30A 0.9600 . ?
C30 H30B 0.9600 . ?
C30 H30C 0.9600 . ?
C31 C32 1.401(3) . ?
C31 C36 1.401(3) . ?
C31 C37 1.505(4) . ?
C32 C33 1.395(4) . ?
C32 O8 1.386(3) . ?
C33 C34 1.393(3) . ?
C33 C38 1.529(3) . ?
C34 H34 0.9300 . ?
C34 C35 1.398(3) . ?
C35 C36 1.403(4) . ?
C36 O7 1.379(3) . ?
C37 H37A 0.9600 . ?
C37 H37B 0.9600 . ?
C37 H37C 0.9600 . ?
C38 H38 0.9800 . ?
C38 C39 1.540(3) . ?
C39 H39A 0.9700 . ?
C39 H39B 0.9700 . ?
C39 C40 1.527(3) . ?
C40 H40A 0.9600 . ?
C40 H40B 0.9600 . ?
C40 H40C 0.9600 . ?
O1 H1 0.8200 . ?
O2 H2 0.8200 . ?
O3 H3 0.8200 . ?
O4 H4A 0.8200 . ?
O5 H5 0.8200 . ?
O6 H6 0.8200 . ?
O7 H7 0.8200 . ?
O8 H8A 0.8200 . ?
C41 H41 0.9300 . ?
C41 C42 1.508(14) . ?
C41 N2 1.29(2) . ?
C42 H42 0.9300 . ?
C42 C43 1.461(10) . ?
C43 H43 0.9300 . ?
C43 C44 1.296(10) . ?
C44 H44 0.9300 . ?
C44 C45 1.326(13) . ?
C45 H45 0.9300 . ?
C45 N2 1.322(19) . ?
N2 H2A 0.8600 . ?
C46 C47 1.528(8) . ?
C46 C47B 1.559(11) . ?
C46 O9 1.269(7) . ?
C46 O9B 1.214(8) . ?
C46 O10 1.201(7) . ?
C46 O10B 1.256(8) . ?
C47 F1 1.299(6) . ?
C47 F2 1.352(6) . ?
C47 F3 1.321(6) . ?
C47B F1B 1.337(8) . ?
C47B F2 1.335(8) . ?
C47B F3 1.358(7) . ?
C47C H47A 0.9600 . ?
C47C H47B 0.9600 . ?
C47C H47C 0.9600 . ?
C47C O9C 1.426(17) . ?
C48 H48A 0.9600 . ?
C48 H48B 0.9600 . ?
C48 H48C 0.9600 . ?
C48 O12 1.343(10) . ?
O9C H9C 0.8200 . ?
O12 H12 0.8197 . ?
C49 H49A 0.9600 . ?
C49 H49B 0.9600 . ?
C49 H49C 0.9600 . ?
C49 O11 1.360(5) . ?
O11 H11 0.8200 . ?

loop_
_exptl_oxdiff_crystal_face_indexfrac_h
_exptl_oxdiff_crystal_face_indexfrac_k
_exptl_oxdiff_crystal_face_indexfrac_l
_exptl_oxdiff_crystal_face_x
_exptl_oxdiff_crystal_face_y
_exptl_oxdiff_crystal_face_z
-7.9998 -1.9990 1.0008 0.1298 -0.2216 -1.0180
6.9999 -1.0011 4.9992 -0.4707 0.8519 0.4041
-1.0000 3.0003 -6.9998 0.4394 -0.8233 0.4594
-1.0000 -7.9997 -6.9999 -0.8448 -0.5164 0.0061
-1.9999 6.0001 7.0002 0.7498 0.4310 -0.4155
4.9999 -3.0005 -6.0005 -0.5443 -0.2747 0.8026
-0.0000 -7.0001 2.0000 -0.8295 0.3932 -0.4156
1.0000 6.9997 8.9998 0.7157 0.7421 -0.1744
